data_4123279
loop_
_publ_author_name
'Renata, Hans'
'Zhou, Qianghui'
'D\"unstl, Georg'
'Felding, Jakob'
'Merchant, Rohan R.'
'Yeh, Chien-Hung'
'Baran, Phil S.'

_publ_section_title
;
 Development of a concise synthesis of ouabagenin and hydroxylated
 corticosteroid analogues.
;
_journal_issue 3
_journal_name_full 'Journal of the American Chemical Society'
_journal_page_first 1330
_journal_page_last 1340
_journal_paper_doi 10.1021/ja512022r
_journal_volume 137
_journal_year 2015
_chemical_formula_sum 'C21 H32 O7'
_chemical_formula_weight 396.47
_chemical_name_systematic
; 
 ? 
;
_space_group_IT_number 4
_symmetry_cell_setting monoclinic
_symmetry_space_group_name_Hall 'P 2yb'
_symmetry_space_group_name_H-M 'P 1 21 1'
_atom_sites_solution_hydrogens geom
_atom_sites_solution_primary direct
_atom_sites_solution_secondary difmap
_audit_creation_method SHELXL-97
_cell_angle_alpha 90.00
_cell_angle_beta 101.480(3)
_cell_angle_gamma 90.00
_cell_formula_units_Z 2
_cell_length_a 9.5699(6)
_cell_length_b 6.8599(4)
_cell_length_c 14.4110(8)
_cell_measurement_reflns_used 5235
_cell_measurement_temperature 90(2)
_cell_measurement_theta_max 62.15
_cell_measurement_theta_min 4.72
_cell_volume 927.13(10)
_computing_cell_refinement 'Bruker SAINT'
_computing_data_collection 'Bruker APEX2'
_computing_data_reduction 'Bruker SAINT'
_computing_molecular_graphics 'Bruker SHELXTL'
_computing_publication_material 'Bruker SHELXTL'
_computing_structure_refinement 'SHELXL-97 (Sheldrick, 1997)'
_computing_structure_solution 'SHELXS-97 (Sheldrick, 1990)'
_diffrn_ambient_temperature 90(2)
_diffrn_measured_fraction_theta_full 0.992
_diffrn_measured_fraction_theta_max 0.992
_diffrn_measurement_device_type 'Bruker APEX-II CCD'
_diffrn_measurement_method '\f and \w scans'
_diffrn_radiation_monochromator graphite
_diffrn_radiation_source 'fine-focus sealed tube'
_diffrn_radiation_type CuK\a
_diffrn_radiation_wavelength 1.54178
_diffrn_reflns_av_R_equivalents 0.0428
_diffrn_reflns_av_sigmaI/netI 0.0582
_diffrn_reflns_limit_h_max 10
_diffrn_reflns_limit_h_min -10
_diffrn_reflns_limit_k_max 7
_diffrn_reflns_limit_k_min -7
_diffrn_reflns_limit_l_max 16
_diffrn_reflns_limit_l_min -16
_diffrn_reflns_number 5354
_diffrn_reflns_theta_full 62.15
_diffrn_reflns_theta_max 62.15
_diffrn_reflns_theta_min 4.71
_exptl_absorpt_coefficient_mu 0.871
_exptl_absorpt_correction_T_max 0.9180
_exptl_absorpt_correction_T_min 0.7221
_exptl_absorpt_correction_type multi-scan
_exptl_absorpt_process_details sadabs
_exptl_crystal_colour colourless
_exptl_crystal_density_diffrn 1.420
_exptl_crystal_density_method 'not measured'
_exptl_crystal_description plate
_exptl_crystal_F_000 428
_exptl_crystal_size_max 0.40
_exptl_crystal_size_mid 0.15
_exptl_crystal_size_min 0.10
_refine_diff_density_max 0.243
_refine_diff_density_min -0.237
_refine_diff_density_rms 0.053
_refine_ls_abs_structure_details 'Flack H D (1983), Acta Cryst. A39, 876-881'
_refine_ls_abs_structure_Flack -0.2(3)
_refine_ls_extinction_method none
_refine_ls_goodness_of_fit_ref 1.045
_refine_ls_hydrogen_treatment constr
_refine_ls_matrix_type full
_refine_ls_number_parameters 258
_refine_ls_number_reflns 2551
_refine_ls_number_restraints 1
_refine_ls_restrained_S_all 1.045
_refine_ls_R_factor_all 0.0460
_refine_ls_R_factor_gt 0.0451
_refine_ls_shift/su_max 0.002
_refine_ls_shift/su_mean 0.000
_refine_ls_structure_factor_coef Fsqd
_refine_ls_weighting_details 'calc w=1/[\s^2^(Fo^2^)+(0.0600P)^2^+0.6000P] where P=(Fo^2^+2Fc^2^)/3'
_refine_ls_weighting_scheme calc
_refine_ls_wR_factor_gt 0.1193
_refine_ls_wR_factor_ref 0.1203
_reflns_number_gt 2482
_reflns_number_total 2551
_reflns_threshold_expression >2sigma(I)
_cod_data_source_file ja512022r_si_006.cif
_cod_data_source_block baran193
_cod_depositor_comments
;
The following automatic conversions were performed:

'_symmetry_cell_setting' value 'Monoclinic' changed to 'monoclinic'
according to
/home/saulius/struct/COD-crude-data--automatic-downloads/rss-feeds/ACS/lib/dictionaries/cif_core.dic
dictionary named 'cif_core.dic' version 2.4.2 from 2011-04-26.

Automatic conversion script
Id: cif_fix_values 2935 2014-11-11 08:27:57Z andrius 

 Adding full bibliography for 4123278--4123285.cif.
;
_cod_original_cell_volume 927.13(9)
_cod_original_sg_symbol_H-M P2(1)
_cod_database_code 4123279

loop_
_symmetry_equiv_pos_as_xyz
'x, y, z'
'-x, y+1/2, -z'

loop_
_atom_site_label
_atom_site_type_symbol
_atom_site_fract_x
_atom_site_fract_y
_atom_site_fract_z
_atom_site_U_iso_or_equiv
_atom_site_adp_type
_atom_site_occupancy
_atom_site_symmetry_multiplicity
_atom_site_calc_flag
_atom_site_refinement_flags
O1 O 0.1539(2) 0.6657(4) 0.49747(16) 0.0269(5) Uani 1 1 d .
H1 H 0.1289 0.6676 0.4382 0.040 Uiso 1 1 calc R
O2 O 0.7974(2) 0.5024(3) 0.80140(14) 0.0209(5) Uani 1 1 d .
O3 O 0.2285(2) 1.2746(3) 0.51980(16) 0.0246(5) Uani 1 1 d .
H3 H 0.2581 1.3902 0.5244 0.037 Uiso 1 1 calc R
O4 O 0.6573(2) 1.1961(3) 0.66316(15) 0.0245(5) Uani 1 1 d .
O5 O 0.9862(2) 0.6849(3) 0.87625(14) 0.0227(5) Uani 1 1 d .
O6 O 0.4481(2) 1.4714(3) 0.66042(16) 0.0275(5) Uani 1 1 d .
H6 H 0.5355 1.4447 0.6695 0.041 Uiso 1 1 calc R
O7 O 0.0987(2) 1.1738(4) 0.66297(16) 0.0268(5) Uani 1 1 d .
H7 H 0.1013 1.2200 0.6093 0.040 Uiso 1 1 calc R
C1 C 0.1718(3) 0.8616(5) 0.5325(2) 0.0231(7) Uani 1 1 d .
H1A H 0.0878 0.9419 0.5022 0.028 Uiso 1 1 calc R
C2 C 0.1773(3) 0.8490(5) 0.6380(2) 0.0227(7) Uani 1 1 d .
H2A H 0.2484 0.7490 0.6651 0.027 Uiso 1 1 calc R
H2B H 0.0832 0.8051 0.6485 0.027 Uiso 1 1 calc R
C3 C 0.2158(3) 1.0407(5) 0.6909(2) 0.0211(7) Uani 1 1 d .
C4 C 0.3573(3) 1.1301(5) 0.6697(2) 0.0194(7) Uani 1 1 d .
C5 C 0.4803(3) 0.9882(5) 0.7126(2) 0.0176(7) Uani 1 1 d .
H5 H 0.4551 0.8603 0.6803 0.021 Uiso 1 1 calc R
C6 C 0.6276(3) 1.0404(5) 0.6943(2) 0.0191(7) Uani 1 1 d .
C7 C 0.7391(3) 0.8847(5) 0.7225(2) 0.0199(7) Uani 1 1 d .
H7A H 0.8315 0.9285 0.7089 0.024 Uiso 1 1 calc R
H7B H 0.7102 0.7638 0.6862 0.024 Uiso 1 1 calc R
C8 C 0.7536(3) 0.8462(5) 0.8283(2) 0.0174(6) Uani 1 1 d .
C9 C 0.8361(3) 0.6620(5) 0.8654(2) 0.0194(7) Uani 1 1 d .
C10 C 0.9164(3) 0.4632(5) 0.7575(2) 0.0220(7) Uani 1 1 d .
H10A H 0.9123 0.5431 0.6998 0.026 Uiso 1 1 calc R
H10B H 0.9209 0.3236 0.7410 0.026 Uiso 1 1 calc R
C11 C 0.3428(3) 1.1450(5) 0.5605(2) 0.0211(7) Uani 1 1 d .
H11 H 0.4342 1.1953 0.5461 0.025 Uiso 1 1 calc R
C12 C 0.3079(3) 0.9515(5) 0.5114(2) 0.0208(7) Uani 1 1 d .
H12A H 0.3883 0.8604 0.5321 0.025 Uiso 1 1 calc R
H12B H 0.2968 0.9702 0.4422 0.025 Uiso 1 1 calc R
C13 C 0.8206(3) 1.0240(5) 0.8840(2) 0.0218(7) Uani 1 1 d .
H13A H 0.7659 1.1410 0.8607 0.033 Uiso 1 1 calc R
H13B H 0.9192 1.0391 0.8758 0.033 Uiso 1 1 calc R
H13C H 0.8195 1.0060 0.9514 0.033 Uiso 1 1 calc R
C14 C 1.0402(3) 0.5205(5) 0.8337(2) 0.0242(7) Uani 1 1 d .
H14A H 1.0671 0.4138 0.8801 0.029 Uiso 1 1 calc R
H14B H 1.1240 0.5565 0.8067 0.029 Uiso 1 1 calc R
C15 C 0.7867(3) 0.6150(5) 0.9580(2) 0.0236(7) Uani 1 1 d .
H15A H 0.8561 0.6650 1.0132 0.028 Uiso 1 1 calc R
H15B H 0.7768 0.4724 0.9653 0.028 Uiso 1 1 calc R
C16 C 0.6407(3) 0.7176(5) 0.9503(2) 0.0216(7) Uani 1 1 d .
H16A H 0.5669 0.6246 0.9619 0.026 Uiso 1 1 calc R
H16B H 0.6472 0.8265 0.9960 0.026 Uiso 1 1 calc R
C17 C 0.6072(3) 0.7922(5) 0.8487(2) 0.0186(7) Uani 1 1 d .
H17 H 0.5742 0.6762 0.8082 0.022 Uiso 1 1 calc R
C18 C 0.4931(3) 0.9477(5) 0.8206(2) 0.0186(7) Uani 1 1 d .
H18 H 0.5231 1.0698 0.8571 0.022 Uiso 1 1 calc R
C19 C 0.3509(3) 0.8796(5) 0.8407(2) 0.0217(7) Uani 1 1 d .
H19A H 0.3572 0.8746 0.9101 0.026 Uiso 1 1 calc R
H19B H 0.3314 0.7458 0.8156 0.026 Uiso 1 1 calc R
C20 C 0.2268(3) 1.0120(5) 0.7967(2) 0.0226(7) Uani 1 1 d .
H20A H 0.1367 0.9548 0.8080 0.027 Uiso 1 1 calc R
H20B H 0.2392 1.1406 0.8285 0.027 Uiso 1 1 calc R
C21 C 0.3792(3) 1.3408(5) 0.7125(2) 0.0205(7) Uani 1 1 d .
H21A H 0.2848 1.3953 0.7165 0.025 Uiso 1 1 calc R
H21B H 0.4359 1.3315 0.7777 0.025 Uiso 1 1 calc R

loop_
_atom_site_aniso_label
_atom_site_aniso_U_11
_atom_site_aniso_U_22
_atom_site_aniso_U_33
_atom_site_aniso_U_23
_atom_site_aniso_U_13
_atom_site_aniso_U_12
O1 0.0292(12) 0.0196(12) 0.0288(11) -0.0089(11) -0.0021(9) 0.0039(10)
O2 0.0188(10) 0.0182(12) 0.0276(11) -0.0036(10) 0.0088(8) 0.0004(10)
O3 0.0266(12) 0.0178(12) 0.0273(11) 0.0019(10) 0.0001(9) 0.0047(10)
O4 0.0218(10) 0.0223(14) 0.0297(12) 0.0088(11) 0.0059(9) -0.0009(10)
O5 0.0153(10) 0.0222(12) 0.0305(11) -0.0020(10) 0.0040(8) 0.0019(10)
O6 0.0249(11) 0.0199(13) 0.0378(12) 0.0014(10) 0.0062(10) -0.0037(10)
O7 0.0198(11) 0.0250(13) 0.0353(12) -0.0028(12) 0.0051(9) 0.0079(11)
C1 0.0217(15) 0.0156(17) 0.0300(17) -0.0037(14) 0.0004(13) 0.0064(14)
C2 0.0135(13) 0.0219(18) 0.0330(17) 0.0002(15) 0.0056(12) -0.0017(14)
C3 0.0121(14) 0.0214(18) 0.0296(17) -0.0031(14) 0.0038(12) 0.0016(13)
C4 0.0170(15) 0.0185(17) 0.0224(16) 0.0000(14) 0.0032(12) -0.0008(13)
C5 0.0153(14) 0.0176(17) 0.0204(15) -0.0010(13) 0.0047(11) -0.0038(13)
C6 0.0194(15) 0.0243(18) 0.0135(14) 0.0000(13) 0.0030(11) -0.0044(14)
C7 0.0186(14) 0.0202(18) 0.0221(15) 0.0008(14) 0.0067(12) -0.0019(14)
C8 0.0179(14) 0.0118(16) 0.0224(15) -0.0014(13) 0.0038(12) -0.0017(13)
C9 0.0180(14) 0.0183(17) 0.0222(15) -0.0034(14) 0.0045(12) -0.0008(14)
C10 0.0197(14) 0.0169(17) 0.0317(17) 0.0009(14) 0.0106(13) 0.0037(13)
C11 0.0212(15) 0.0221(18) 0.0194(15) 0.0009(13) 0.0029(12) 0.0022(14)
C12 0.0218(15) 0.0227(18) 0.0173(14) -0.0005(13) 0.0022(12) 0.0019(14)
C13 0.0216(15) 0.0150(17) 0.0273(16) -0.0017(13) 0.0014(12) -0.0012(14)
C14 0.0195(15) 0.0215(18) 0.0325(17) 0.0016(15) 0.0070(12) 0.0019(14)
C15 0.0257(16) 0.0214(18) 0.0240(16) 0.0060(14) 0.0057(13) 0.0025(14)
C16 0.0265(16) 0.0170(17) 0.0228(15) 0.0027(13) 0.0083(12) 0.0043(14)
C17 0.0183(15) 0.0171(18) 0.0210(15) -0.0036(13) 0.0054(12) -0.0033(13)
C18 0.0190(15) 0.0173(17) 0.0209(15) -0.0008(13) 0.0077(12) 0.0032(13)
C19 0.0213(15) 0.0216(18) 0.0239(15) -0.0033(14) 0.0084(12) -0.0016(14)
C20 0.0199(15) 0.0204(18) 0.0294(16) -0.0067(14) 0.0093(13) 0.0000(14)
C21 0.0254(15) 0.0123(16) 0.0228(15) -0.0014(13) 0.0023(12) -0.0010(14)

loop_
_atom_type_symbol
_atom_type_description
_atom_type_scat_dispersion_real
_atom_type_scat_dispersion_imag
_atom_type_scat_source
C C 0.0181 0.0091 'International Tables Vol C Tables 4.2.6.8 and 6.1.1.4'
H H 0.0000 0.0000 'International Tables Vol C Tables 4.2.6.8 and 6.1.1.4'
O O 0.0492 0.0322 'International Tables Vol C Tables 4.2.6.8 and 6.1.1.4'

loop_
_geom_angle_atom_site_label_1
_geom_angle_atom_site_label_2
_geom_angle_atom_site_label_3
_geom_angle
C1 O1 H1 109.5
C9 O2 C10 107.5(2)
C11 O3 H3 109.5
C9 O5 C14 108.0(2)
C21 O6 H6 109.5
C3 O7 H7 109.5
O1 C1 C2 106.2(3)
O1 C1 C12 110.8(3)
C2 C1 C12 111.2(3)
O1 C1 H1A 109.5
C2 C1 H1A 109.5
C12 C1 H1A 109.5
C1 C2 C3 114.2(3)
C1 C2 H2A 108.7
C3 C2 H2A 108.7
C1 C2 H2B 108.7
C3 C2 H2B 108.7
H2A C2 H2B 107.6
O7 C3 C20 104.9(2)
O7 C3 C2 108.0(2)
C20 C3 C2 110.6(3)
O7 C3 C4 110.5(3)
C20 C3 C4 110.8(2)
C2 C3 C4 111.7(2)
C11 C4 C5 110.5(2)
C11 C4 C21 108.3(2)
C5 C4 C21 112.9(2)
C11 C4 C3 108.4(2)
C5 C4 C3 107.0(2)
C21 C4 C3 109.6(2)
C6 C5 C4 115.8(3)
C6 C5 C18 108.7(2)
C4 C5 C18 114.2(2)
C6 C5 H5 105.7
C4 C5 H5 105.7
C18 C5 H5 105.7
O4 C6 C7 121.2(3)
O4 C6 C5 124.2(3)
C7 C6 C5 114.5(3)
C6 C7 C8 108.1(2)
C6 C7 H7A 110.1
C8 C7 H7A 110.1
C6 C7 H7B 110.1
C8 C7 H7B 110.1
H7A C7 H7B 108.4
C7 C8 C13 109.4(3)
C7 C8 C9 115.4(2)
C13 C8 C9 110.0(2)
C7 C8 C17 109.2(2)
C13 C8 C17 113.3(2)
C9 C8 C17 99.3(2)
O5 C9 O2 106.4(2)
O5 C9 C8 112.8(3)
O2 C9 C8 111.0(2)
O5 C9 C15 114.0(2)
O2 C9 C15 108.3(3)
C8 C9 C15 104.5(2)
O2 C10 C14 102.1(2)
O2 C10 H10A 111.4
C14 C10 H10A 111.4
O2 C10 H10B 111.4
C14 C10 H10B 111.4
H10A C10 H10B 109.2
O3 C11 C12 105.8(2)
O3 C11 C4 111.1(2)
C12 C11 C4 112.5(3)
O3 C11 H11 109.1
C12 C11 H11 109.1
C4 C11 H11 109.1
C11 C12 C1 112.4(3)
C11 C12 H12A 109.1
C1 C12 H12A 109.1
C11 C12 H12B 109.1
C1 C12 H12B 109.1
H12A C12 H12B 107.9
C8 C13 H13A 109.5
C8 C13 H13B 109.5
H13A C13 H13B 109.5
C8 C13 H13C 109.5
H13A C13 H13C 109.5
H13B C13 H13C 109.5
O5 C14 C10 102.7(2)
O5 C14 H14A 111.2
C10 C14 H14A 111.2
O5 C14 H14B 111.2
C10 C14 H14B 111.2
H14A C14 H14B 109.1
C9 C15 C16 105.7(2)
C9 C15 H15A 110.6
C16 C15 H15A 110.6
C9 C15 H15B 110.6
C16 C15 H15B 110.6
H15A C15 H15B 108.7
C17 C16 C15 103.7(2)
C17 C16 H16A 111.0
C15 C16 H16A 111.0
C17 C16 H16B 111.0
C15 C16 H16B 111.0
H16A C16 H16B 109.0
C18 C17 C16 119.5(2)
C18 C17 C8 114.5(3)
C16 C17 C8 103.9(2)
C18 C17 H17 106.0
C16 C17 H17 106.0
C8 C17 H17 106.0
C19 C18 C17 110.9(3)
C19 C18 C5 110.4(2)
C17 C18 C5 107.4(2)
C19 C18 H18 109.4
C17 C18 H18 109.4
C5 C18 H18 109.4
C18 C19 C20 112.9(3)
C18 C19 H19A 109.0
C20 C19 H19A 109.0
C18 C19 H19B 109.0
C20 C19 H19B 109.0
H19A C19 H19B 107.8
C3 C20 C19 112.7(2)
C3 C20 H20A 109.0
C19 C20 H20A 109.0
C3 C20 H20B 109.0
C19 C20 H20B 109.0
H20A C20 H20B 107.8
O6 C21 C4 114.6(2)
O6 C21 H21A 108.6
C4 C21 H21A 108.6
O6 C21 H21B 108.6
C4 C21 H21B 108.6
H21A C21 H21B 107.6

loop_
_geom_bond_atom_site_label_1
_geom_bond_atom_site_label_2
_geom_bond_distance
O1 C1 1.433(4)
O1 H1 0.8400
O2 C9 1.432(4)
O2 C10 1.433(3)
O3 C11 1.441(4)
O3 H3 0.8400
O4 C6 1.214(4)
O5 C9 1.422(4)
O5 C14 1.429(4)
O6 C21 1.414(4)
O6 H6 0.8400
O7 C3 1.440(4)
O7 H7 0.8400
C1 C2 1.513(5)
C1 C12 1.526(4)
C1 H1A 1.0000
C2 C3 1.528(5)
C2 H2A 0.9900
C2 H2B 0.9900
C3 C20 1.520(4)
C3 C4 1.571(4)
C4 C11 1.556(4)
C4 C5 1.557(4)
C4 C21 1.569(4)
C5 C6 1.527(4)
C5 C18 1.563(4)
C5 H5 1.0000
C6 C7 1.508(5)
C7 C8 1.526(4)
C7 H7A 0.9900
C7 H7B 0.9900
C8 C13 1.529(4)
C8 C9 1.529(5)
C8 C17 1.533(4)
C9 C15 1.537(4)
C10 C14 1.499(4)
C10 H10A 0.9900
C10 H10B 0.9900
C11 C12 1.510(5)
C11 H11 1.0000
C12 H12A 0.9900
C12 H12B 0.9900
C13 H13A 0.9800
C13 H13B 0.9800
C13 H13C 0.9800
C14 H14A 0.9900
C14 H14B 0.9900
C15 C16 1.549(4)
C15 H15A 0.9900
C15 H15B 0.9900
C16 C17 1.523(4)
C16 H16A 0.9900
C16 H16B 0.9900
C17 C18 1.523(4)
C17 H17 1.0000
C18 C19 1.520(4)
C18 H18 1.0000
C19 C20 1.528(5)
C19 H19A 0.9900
C19 H19B 0.9900
C20 H20A 0.9900
C20 H20B 0.9900
C21 H21A 0.9900
C21 H21B 0.9900
